data_2000677
loop_
_publ_author_name
'Cotton, F. A.'
'Czuchajowska-Wiesinger, J.'

_publ_section_title
;The structure of copper(II)
 5,7,12,14-tetramethyldibenzo[<i>b</i>,<i>i</i>][1,4,8,11]tetraazacyclotetradeca-2,4,7,9,11,14-hexaenediide
;
_journal_issue 8
_journal_name_full 'Acta Crystallographica Section C'
_journal_page_first 1434
_journal_page_last 1437
_journal_paper_doi 10.1107/S0108270192000726
_journal_volume 48
_journal_year 1992
_chemical_formula_sum 'C22 H22 Cu N4'
_chemical_formula_weight 405.99
_space_group_crystal_system monoclinic
_space_group_IT_number 14
_space_group_name_Hall '-P 2ybc'
_space_group_name_H-M_alt 'P 1 21/c 1'
_cell_angle_alpha 90
_cell_angle_beta 100.010(10)
_cell_angle_gamma 90
_cell_formula_units_Z 8
_cell_length_a 14.318(2)
_cell_length_b 16.427(2)
_cell_length_c 16.299(2)
_cell_volume 3775.2(8)
_diffrn_radiation_type Cu
_diffrn_radiation_wavelength 1.54183
_exptl_absorpt_coefficient_mu 1.688
_exptl_crystal_density_diffrn 1.429
_exptl_crystal_F_000 343
_cod_data_source_file hh0609.cif
_cod_data_source_block hh0609a
_cod_depositor_comments
;
 Updating space group information and adding the symmetry operation list.

 Antanas Vaitkus,
 2018-06-15
;
_cod_original_cell_volume 3775.0(10)
_cod_original_sg_symbol_H-M 'P 21/c'
_cod_original_formula_sum 'C22 H22 Cu1 N4'
_cod_database_code 2000677

loop_
_space_group_symop_id
_space_group_symop_operation_xyz
1 x,y,z
2 -x,y+1/2,-z+1/2
3 -x,-y,-z
4 x,-y+1/2,z+1/2

loop_
_atom_site_label
_atom_site_fract_x
_atom_site_fract_y
_atom_site_fract_z
Cu(1) .18173(3) .01748(2) .09181(2)
Cu(2) .29821(3) .00022(2) .37666(2)
N(1) .21630(10) .12570(10) .13570(10)
N(2) .2732(2) .01560(10) .01780(10)
N(3) .1431(2) -.08690(10) .04220(10)
N(4) .0835(2) .02440(10) .15850(10)
N(5) .3682(2) .02890(10) .29020(10)
N(6) .2245(2) -.08420(10) .31370(10)
N(7) .2321(2) -.03340(10) .46440(10)
N(8) .3806(2) .07640(10) .44340(10)
C(1) .2551(2) .1805(2) .0926(2)
C(2) .2942(2) .1590(2) .0221(2)
C(3) .3025(2) .0835(2) -.0141(2)
C(4) .2857(2) -.0646(2) -.0102(2)
C(5) .3637(2) -.0922(2) -.0415(2)
C(6) .3709(2) -.1730(2) -.0630(2)
C(7) .3034(3) -.2274(2) -.0503(2)
C(8) .2266(2) -.2024(2) -.0158(2)
C(9) .2151(2) -.1202(2) .0034(2)
C(10) .0549(2) -.1142(2) .0365(2)
C(11) -.0105(2) -.0785(2) .0806(2)
C(12) .0015(2) -.0140(2) .1373(2)
C(13) .1041(2) .0853(2) .2202(2)
C(14) .0676(2) .0900(2) .2937(2)
C(15) .0980(3) .1496(2) .3512(2)
C(16) .1681(2) .2031(2) .3396(2)
C(17) .2085(2) .1972(2) .2694(2)
C(18) .1771(2) .1406(2) .2079(2)
C(19) .2556(2) .2700(2) .1114(2)
C(20) .3411(2) .0841(2) -.0943(2)
C(21) .0162(2) -.1829(2) -.0204(2)
C(22) -.0865(2) .0118(2) .1700(2)
C(23) .3821(2) -.0236(2) .2318(2)
C(24) .3289(2) -.0947(2) .2156(2)
C(25) .2542(2) -.1247(2) .2528(2)
C(26) .1437(2) -.1028(2) .3486(2)
C(27) .0603(2) -.1358(2) .3066(2)
C(28) -.0193(2) -.1413(2) .3436(2)
C(29) -.0157(2) -.1124(2) .4233(2)
C(30) .0663(2) -.0789(2) .4659(2)
C(31) .1476(2) -.0742(2) .4312(2)
C(32) .2720(2) -.0283(2) .5444(2)
C(33) .3520(2) .0187(2) .5713(2)
C(34) .4034(2) .0692(2) .5260(2)
C(35) .4255(2) .1284(2) .3929(2)
C(36) .4672(2) .2026(2) .4160(2)
C(37) .5047(2) .2495(2) .3596(2)
C(38) .4965(2) .2260(2) .2780(2)
C(39) .4518(2) .1530(2) .2526(2)
C(40) .4179(2) .1023(2) .3091(2)
C(41) .4603(2) -.0136(2) .1813(2)
C(42) .2156(2) -.2065(2) .2232(2)
C(43) .2354(3) -.0778(2) .6101(2)
C(44) .4881(2) .1107(2) .5757(2)
H(1) .313(2) .197(2) -.003(2)
H(2) .407(2) -.055(2) -.043(2)
H(3) .417(2) -.182(2) -.090(2)
H(4) .313(2) -.284(2) -.061(2)
H(5) .184(2) -.245(2) -.002(2)
H(6) -.078(2) -.100(2) .068(2)
H(7) .028(2) .055(2) .304(2)
H(8) .082(2) .148(2) .403(2)
H(9) .186(2) .248(2) .381(2)
H(10) .255(2) .226(2) .262(2)
H(11) .205(2) .288(2) .133(2)
H(12) .261(2) .299(2) .062(2)
H(13) .306(2) .284(2) .149(2)
H(14) .323(3) .135(3) -.126(2)
H(15) .396(2) .083(2) -.084(2)
H(16) .314(3) .039(2) -.132(2)
H(17) .035(2) -.235(2) .008(2)
H(18) .041(2) -.188(2) -.072(2)
H(19) -.057(2) -.179(2) -.037(2)
H(20) -.093(2) .073(2) .182(2)
H(21) -.088(3) -.009(2) .224(2)
H(22) -.144(2) .001(2) .130(2)
H(23) .345(2) -.127(2) .174(2)
H(24) .060(2) -.153(2) .251(2)
H(25) -.075(2) -.162(2) .313(2)
H(26) -.069(2) -.114(2) .442(2)
H(27) .070(2) -.060(2) .516(2)
H(28) .377(2) .013(2) .628(2)
H(29) .469(2) .224(2) .473(2)
H(30) .530(2) .297(2) .379(2)
H(31) .517(2) .262(2) .238(2)
H(32) .441(2) .136(2) .195(2)
H(33) .511(2) .009(2) .210(2)
H(34) .462(3) -.065(3) .150(3)
H(35) .436(3) .027(2) .126(3)
H(36) .191(2) -.238(2) .266(2)
H(37) .164(2) -.198(2) .183(2)
H(38) .257(2) -.234(2) .206(2)
H(39) .288(4) -.095(3) .655(3)
H(40) .206(3) -.124(3) .589(3)
H(41) .201(3) -.046(3) .642(3)
H(42) .501(2) .082(2) .627(2)
H(43) .539(2) .115(2) .545(2)
H(44) .467(2) .168(2) .588(2)

loop_
_geom_angle_atom_site_label_1
_geom_angle_atom_site_label_2
_geom_angle_atom_site_label_3
_geom_angle
C(25) N(6) C(26) 125.9(2)
Cu(2) N(7) C(31) 110.6(2)
Cu(2) N(7) C(32) 121.7(2)
C(31) N(7) C(32) 126.9(3)
Cu(2) N(8) C(34) 122.1(2)
N(1) Cu(1) N(2) 95.06(9)
N(1) Cu(1) N(3) 176.50(9)
N(1) Cu(1) N(4) 84.38(9)
N(2) Cu(1) N(3) 84.20(10)
N(2) Cu(1) N(4) 175.17(9)
N(3) Cu(1) N(4) 96.00(10)
N(5) Cu(2) N(6) 95.33(9)
N(5) Cu(2) N(7) 177.09(9)
N(5) Cu(2) N(8) 84.75(9)
Cu(2) N(8) C(35) 111.1(2)
C(34) N(8) C(35) 125.7(2)
N(2) C(4) C(9) 114.8(3)
N(3) C(9) C(4) 114.7(2)
N(4) C(13) C(18) 114.7(2)
N(6) Cu(2) N(7) 83.96(9)
N(6) Cu(2) N(8) 174.46(9)
N(7) Cu(2) N(8) 95.69(9)
Cu(1) N(1) C(1) 122.0(2)
Cu(1) N(1) C(18) 110.7(2)
C(1) N(1) C(18) 126.1(2)
Cu(1) N(2) C(3) 121.7(2)
Cu(1) N(2) C(4) 110.8(2)
C(3) N(2) C(4) 126.0(3)
N(1) C(18) C(13) 114.5(2)
N(6) C(26) C(31) 114.3(2)
N(7) C(31) C(26) 114.4(3)
Cu(1) N(3) C(9) 110.7(2)
Cu(1) N(3) C(10) 121.9(2)
C(9) N(3) C(10) 126.7(2)
Cu(1) N(4) C(12) 121.8(2)
Cu(1) N(4) C(13) 111.2(2)
C(12) N(4) C(13) 126.1(2)
Cu(2) N(5) C(23) 121.9(2)
Cu(2) N(6) C(25) 122.9(2)
Cu(2) N(6) C(26) 110.7(2)

loop_
_geom_bond_atom_site_label_1
_geom_bond_atom_site_label_2
_geom_bond_distance
Cu(1) N(1) 1.948(2)
Cu(1) N(2) 1.929(2)
Cu(1) N(3) 1.935(2)
Cu(1) N(4) 1.925(2)
Cu(2) N(5) 1.924(2)
Cu(2) N(6) 1.927(2)
Cu(2) N(7) 1.929(2)
Cu(2) N(8) 1.922(2)
N(1) C(1) 1.323(4)
N(1) C(18) 1.409(4)
N(2) C(3) 1.331(4)
N(2) C(4) 1.414(4)
N(3) C(9) 1.410(4)
N(3) C(10) 1.329(4)
N(4) C(12) 1.325(3)
N(4) C(13) 1.413(3)
N(5) C(23) 1.325(4)
N(6) C(25) 1.326(4)
N(6) C(26) 1.409(4)
N(7) C(31) 1.406(3)
N(7) C(32) 1.332(3)
N(8) C(34) 1.334(3)
N(8) C(35) 1.415(4)
C(4) C(9) 1.409(4)
C(13) C(18) 1.425(4)
C(26) C(31) 1.417(4)
